data_1514480
loop_
_publ_author_name
'Cai, Jiajia'
'Hay, Benjamin P.'
'Young, Neil J.'
'Yang, Xiaoping'
'Sessler, Jonathan L.'

_publ_section_title
;
 A pyrrole-based triazolium-phane with NH and cationic CH donor groups as
 a receptor for tetrahedral oxyanions that functions in polar media
;
_journal_issue 4
_journal_name_full 'Chemical Science'
_journal_page_first 1560
_journal_paper_doi 10.1039/c3sc22144j
_journal_volume 4
_journal_year 2013
_chemical_formula_moiety 'C54 H64 N16, 4(B F4), C H4 O2, O2'
_chemical_formula_sum 'C55 H68 B4 F16 N16 O4'
_chemical_formula_weight 1364.49
_chemical_name_systematic
;
?
;
_space_group_IT_number 14
_symmetry_cell_setting monoclinic
_symmetry_space_group_name_Hall '-P 2yn'
_symmetry_space_group_name_H-M 'P 1 21/n 1'
_atom_sites_solution_hydrogens geom
_atom_sites_solution_primary direct
_atom_sites_solution_secondary difmap
_audit_creation_method SHELXL-97
_cell_angle_alpha 90.00
_cell_angle_beta 105.0640(10)
_cell_angle_gamma 90.00
_cell_formula_units_Z 2
_cell_length_a 15.7015(5)
_cell_length_b 12.8679(3)
_cell_length_c 18.0196(6)
_cell_measurement_reflns_used 11057
_cell_measurement_temperature 113(1)
_cell_measurement_theta_max 31.1049
_cell_measurement_theta_min 1.3431
_cell_volume 3515.66(18)
_computing_cell_refinement 'Collect software, Nonius B.V. 1998'
_computing_data_collection 'Collect software, Nonius B.V. 1998'
_computing_data_reduction
;
DENZO and Scalepack (Otwinoski and Minor, 1997)
;
_computing_molecular_graphics 'XP SHELXTL/PC, Siemens Analytical'
_computing_structure_refinement 'XL SHELXTL/PC, Siemens Analytical'
_computing_structure_solution
;
SIR97 - Altomare A., Burla M.C., Camalli M., Cascarano G.L., Giacovazzo C.,
Guagliardi A., Moliterni A.G.G., Polidori G.,Spagna R.
;
_diffrn_ambient_temperature 113(1)
_diffrn_detector_area_resol_mean 28.5714
_diffrn_measured_fraction_theta_full 0.981
_diffrn_measured_fraction_theta_max 0.981
_diffrn_measurement_device_type 'Saturn724+ (2x2 bin mode)'
_diffrn_measurement_method dtprofit.ref
_diffrn_radiation_monochromator 'Graphite Monochromator'
_diffrn_radiation_source 'Sealed tube'
_diffrn_radiation_type MoK\a
_diffrn_radiation_wavelength 0.710747
_diffrn_reflns_av_R_equivalents 0.0537
_diffrn_reflns_av_sigmaI/netI 0.0374
_diffrn_reflns_limit_h_max 18
_diffrn_reflns_limit_h_min -18
_diffrn_reflns_limit_k_max 15
_diffrn_reflns_limit_k_min -15
_diffrn_reflns_limit_l_max 21
_diffrn_reflns_limit_l_min -21
_diffrn_reflns_number 30424
_diffrn_reflns_theta_full 25.00
_diffrn_reflns_theta_max 25.00
_diffrn_reflns_theta_min 3.08
_exptl_absorpt_coefficient_mu 0.112
_exptl_absorpt_correction_T_max 1.0000
_exptl_absorpt_correction_T_min 0.7964
_exptl_absorpt_correction_type multi-scan
_exptl_absorpt_process_details 'DENZO and Scalepack (Otwinoski and Minor, 1997)'
_exptl_crystal_colour Colorless
_exptl_crystal_density_diffrn 1.289
_exptl_crystal_density_method 'not measured'
_exptl_crystal_description Block
_exptl_crystal_F_000 1412
_exptl_crystal_size_max 0.20
_exptl_crystal_size_mid 0.18
_exptl_crystal_size_min 0.15
_refine_diff_density_max 1.495
_refine_diff_density_min -0.921
_refine_diff_density_rms 0.107
_refine_ls_extinction_method none
_refine_ls_goodness_of_fit_ref 1.091
_refine_ls_hydrogen_treatment constr
_refine_ls_matrix_type full
_refine_ls_number_parameters 478
_refine_ls_number_reflns 6078
_refine_ls_number_restraints 103
_refine_ls_restrained_S_all 1.160
_refine_ls_R_factor_all 0.1138
_refine_ls_R_factor_gt 0.1050
_refine_ls_shift/su_max 0.000
_refine_ls_shift/su_mean 0.000
_refine_ls_structure_factor_coef Fsqd
_refine_ls_weighting_details 'calc w=1/[\s^2^(Fo^2^)+(0.1687P)^2^+6.6919P] where P=(Fo^2^+2Fc^2^)/3'
_refine_ls_weighting_scheme calc
_refine_ls_wR_factor_gt 0.2782
_refine_ls_wR_factor_ref 0.2881
_reflns_number_gt 5154
_reflns_number_total 6078
_reflns_threshold_expression >2sigma(I)
_cod_data_source_file c3sc22144j.txt
_cod_data_source_block y33s
_cod_depositor_comments
;
The following automatic conversions were performed:

'_symmetry_cell_setting' value 'Monoclinic' changed to 'monoclinic'
according to
/usr/data/users/saulius/automatic-downloads/retrospective/RSC/lib/dictionaries/cif_core.dic
dictionary named 'cif_core.dic' version 2.4.2 from
2011-04-26.

'_exptl_absorpt_correction_type' value 'Multi-scan'
changed to 'multi-scan' according to
/usr/data/users/saulius/automatic-downloads/retrospective/RSC/lib/dictionaries/cif_core.dic
dictionary named 'cif_core.dic' version 2.4.2 from 2011-04-26.

Automatic conversion script
Id: cif_fix_values 2281 2013-09-26 08:29:07Z andrius 
;
_cod_original_sg_symbol_H-M P2(1)/n
_cod_database_code 1514480

loop_
_symmetry_equiv_pos_as_xyz
'x, y, z'
'-x+1/2, y+1/2, -z+1/2'
'-x, -y, -z'
'x-1/2, -y-1/2, z-1/2'

loop_
_atom_site_label
_atom_site_type_symbol
_atom_site_fract_x
_atom_site_fract_y
_atom_site_fract_z
_atom_site_U_iso_or_equiv
_atom_site_adp_type
_atom_site_occupancy
_atom_site_symmetry_multiplicity
_atom_site_calc_flag
_atom_site_refinement_flags
B1 B 0.2905(3) 0.4703(4) -0.0032(3) 0.0330(10) Uani 1 1 d .
F1 F 0.21597(16) 0.4725(2) 0.02396(16) 0.0462(7) Uani 1 1 d .
F2 F 0.36081(17) 0.4337(2) 0.05529(16) 0.0523(8) Uani 1 1 d .
F3 F 0.3102(2) 0.5694(3) -0.0218(2) 0.0667(9) Uani 1 1 d .
F4 F 0.2764(2) 0.4028(3) -0.06498(18) 0.0702(10) Uani 1 1 d .
B2 B 0.4646(5) 0.5986(6) 0.3986(4) 0.095(3) Uani 1 1 d D
F5 F 0.4488(4) 0.4952(4) 0.3797(3) 0.1229(18) Uani 1 1 d DU
F6 F 0.5518(5) 0.6180(9) 0.3924(7) 0.151(5) Uani 0.50 1 d PDU
F6' F 0.4830(6) 0.6778(6) 0.3488(4) 0.086(2) Uani 0.50 1 d PDU
F7 F 0.4063(3) 0.6444(3) 0.3376(2) 0.0648(11) Uani 0.80 1 d PDU
F7' F 0.3769(5) 0.6164(10) 0.3968(7) 0.070(3) Uani 0.30 1 d PDU
F8 F 0.4532(7) 0.6232(5) 0.4656(3) 0.100(2) Uani 0.60 1 d PDU
F8' F 0.5172(8) 0.6113(10) 0.4677(4) 0.077(3) Uani 0.30 1 d PDU
N1 N 0.5324(2) 0.2387(2) 0.36935(18) 0.0266(7) Uani 1 1 d .
N2 N 0.4468(2) 0.2447(3) 0.3626(2) 0.0316(7) Uani 1 1 d .
N3 N 0.4375(2) 0.2048(2) 0.42782(19) 0.0305(7) Uani 1 1 d .
N4 N 0.6058(2) 0.1289(3) 0.60296(18) 0.0320(8) Uani 1 1 d .
H4A H 0.6521 0.1583 0.5958 0.038 Uiso 1 1 calc R
N5 N 0.51693(18) 0.4983(2) 0.17348(16) 0.0208(6) Uani 1 1 d .
N6 N 0.53434(19) 0.5276(2) 0.10800(17) 0.0238(7) Uani 1 1 d .
N7 N 0.49180(19) 0.6168(2) 0.09099(16) 0.0221(6) Uani 1 1 d .
N8 N 0.38399(19) 0.7776(2) 0.20947(16) 0.0234(7) Uani 1 1 d .
H8A H 0.3976 0.7453 0.2528 0.028 Uiso 1 1 calc R
C1 C 0.7851(4) 0.1368(5) 0.2503(4) 0.0703(18) Uani 1 1 d .
H1A H 0.8396 0.1157 0.2399 0.105 Uiso 1 1 calc R
H1B H 0.7383 0.0926 0.2227 0.105 Uiso 1 1 calc R
H1C H 0.7902 0.1312 0.3044 0.105 Uiso 1 1 calc R
C2 C 0.8339(7) 0.3146(11) 0.2522(9) 0.153(4) Uani 1 1 d U
H2B H 0.8866 0.2871 0.2420 0.229 Uiso 1 1 calc R
H2C H 0.8431 0.3237 0.3066 0.229 Uiso 1 1 calc R
H2D H 0.8201 0.3804 0.2269 0.229 Uiso 1 1 calc R
C3 C 0.7440(6) 0.2273(9) 0.1318(5) 0.108(3) Uani 1 1 d U
H3A H 0.7962 0.2026 0.1191 0.162 Uiso 1 1 calc R
H3B H 0.7255 0.2914 0.1052 0.162 Uiso 1 1 calc R
H3C H 0.6980 0.1766 0.1166 0.162 Uiso 1 1 calc R
C4 C 0.7654(4) 0.2469(5) 0.2253(4) 0.0651(18) Uani 1 1 d .
C5 C 0.6788(3) 0.2862(4) 0.2400(2) 0.0374(10) Uani 1 1 d .
C6 C 0.6353(2) 0.3706(3) 0.1982(2) 0.0281(8) Uani 1 1 d .
H6B H 0.6578 0.4019 0.1608 0.034 Uiso 1 1 calc R
C7 C 0.5582(2) 0.4076(3) 0.2128(2) 0.0230(7) Uani 1 1 d .
C8 C 0.5216(2) 0.3644(3) 0.2676(2) 0.0243(8) Uani 1 1 d .
H8B H 0.4694 0.3894 0.2761 0.029 Uiso 1 1 calc R
C9 C 0.5671(2) 0.2817(3) 0.3094(2) 0.0267(8) Uani 1 1 d .
C10 C 0.6441(3) 0.2429(3) 0.2971(2) 0.0340(9) Uani 1 1 d .
H10A H 0.6730 0.1879 0.3267 0.041 Uiso 1 1 calc R
C11 C 0.5774(3) 0.1949(3) 0.4367(2) 0.0321(9) Uani 1 1 d .
H11A H 0.6378 0.1827 0.4530 0.039 Uiso 1 1 calc R
C12 C 0.5152(3) 0.1723(3) 0.4758(2) 0.0292(8) Uani 1 1 d .
C13 C 0.5248(3) 0.1273(3) 0.5506(2) 0.0285(8) Uani 1 1 d .
C14 C 0.4689(3) 0.0721(3) 0.5832(2) 0.0377(10) Uani 1 1 d .
H14A H 0.4097 0.0577 0.5610 0.045 Uiso 1 1 calc R
C15 C 0.5185(3) 0.0414(3) 0.6569(2) 0.0421(10) Uani 1 1 d .
H15A H 0.4975 0.0030 0.6921 0.050 Uiso 1 1 calc R
C16 C 0.6020(3) 0.0771(3) 0.6676(2) 0.0309(9) Uani 1 1 d .
C17 C 0.6801(3) 0.0701(3) 0.7377(2) 0.0362(10) Uani 1 1 d .
C18 C 0.7629(3) 0.1178(5) 0.7231(3) 0.0493(12) Uani 1 1 d .
H18A H 0.7523 0.1896 0.7096 0.074 Uiso 1 1 calc R
H18B H 0.7781 0.0815 0.6818 0.074 Uiso 1 1 calc R
H18C H 0.8106 0.1123 0.7688 0.074 Uiso 1 1 calc R
C19 C 0.6970(5) -0.0451(4) 0.7604(3) 0.0619(16) Uani 1 1 d .
H19A H 0.6445 -0.0749 0.7693 0.093 Uiso 1 1 calc R
H19B H 0.7443 -0.0500 0.8063 0.093 Uiso 1 1 calc R
H19C H 0.7127 -0.0820 0.7195 0.093 Uiso 1 1 calc R
C20 C 0.4639(2) 0.5674(3) 0.19746(19) 0.0222(7) Uani 1 1 d .
H20A H 0.4434 0.5628 0.2414 0.027 Uiso 1 1 calc R
C21 C 0.4469(2) 0.6447(3) 0.14370(19) 0.0216(7) Uani 1 1 d .
C22 C 0.3994(2) 0.7414(3) 0.14234(19) 0.0230(7) Uani 1 1 d .
C23 C 0.3660(3) 0.8131(4) 0.0859(2) 0.0428(11) Uani 1 1 d .
H23A H 0.3666 0.8084 0.0345 0.051 Uiso 1 1 calc R
C24 C 0.3306(4) 0.8955(4) 0.1206(3) 0.0486(13) Uani 1 1 d .
H24A H 0.3031 0.9547 0.0959 0.058 Uiso 1 1 calc R
C25 C 0.3439(3) 0.8722(3) 0.1972(2) 0.0294(8) Uani 1 1 d .
C26 C 0.3496(3) 0.2034(5) 0.4415(3) 0.0575(14) Uani 1 1 d .
H26A H 0.3074 0.2306 0.3972 0.086 Uiso 1 1 calc R
H26B H 0.3496 0.2454 0.4855 0.086 Uiso 1 1 calc R
H26C H 0.3340 0.1333 0.4506 0.086 Uiso 1 1 calc R
C27 C 0.4984(3) 0.6724(3) 0.0221(2) 0.0301(8) Uani 1 1 d .
H27A H 0.5350 0.6337 -0.0032 0.045 Uiso 1 1 calc R
H27B H 0.5240 0.7396 0.0362 0.045 Uiso 1 1 calc R
H27C H 0.4406 0.6804 -0.0120 0.045 Uiso 1 1 calc R
C28 C 0.3131(16) 0.5829(17) 0.5337(12) 0.109(6) Uani 0.50 1 d PU
H28A H 0.3572 0.6238 0.5684 0.163 Uiso 0.50 1 d PR
H28B H 0.3274 0.5775 0.4852 0.163 Uiso 0.50 1 d PR
O1 O 0.2432(12) 0.6229(12) 0.5244(9) 0.123(4) Uani 0.50 1 d PU
H1D H 0.2045 0.6135 0.4822 0.147 Uiso 0.50 1 d PR
H28C H 0.3119 0.5146 0.5550 0.184 Uiso 0.50 1 d PR
O1WA O 0.3258(9) 0.6685(9) 0.4147(6) 0.082(3) Uani 0.50 1 d PU
O1WB O 0.2669(12) 0.5418(13) 0.5705(9) 0.134(5) Uani 0.50 1 d PU
O1WC O 0.2827(9) 0.7113(12) 0.4315(9) 0.114(4) Uani 0.50 1 d PU

loop_
_atom_site_aniso_label
_atom_site_aniso_U_11
_atom_site_aniso_U_22
_atom_site_aniso_U_33
_atom_site_aniso_U_23
_atom_site_aniso_U_13
_atom_site_aniso_U_12
B1 0.026(2) 0.042(3) 0.034(2) -0.0044(19) 0.0134(17) -0.0008(19)
F1 0.0324(13) 0.0551(16) 0.0567(16) 0.0084(13) 0.0220(11) 0.0044(11)
F2 0.0348(13) 0.0712(19) 0.0466(15) -0.0130(13) 0.0031(11) 0.0072(13)
F3 0.070(2) 0.061(2) 0.070(2) 0.0128(16) 0.0200(16) -0.0197(16)
F4 0.0572(18) 0.103(3) 0.0495(17) -0.0414(18) 0.0117(14) -0.0184(17)
B2 0.155(10) 0.064(5) 0.055(4) -0.005(4) 0.006(5) -0.013(5)
F5 0.135(4) 0.120(4) 0.121(4) -0.056(3) 0.045(3) -0.033(3)
F6 0.122(7) 0.165(8) 0.152(7) 0.022(6) 0.009(6) -0.048(6)
F6' 0.116(6) 0.075(4) 0.059(4) 0.002(3) 0.009(4) 0.020(4)
F7 0.071(3) 0.075(3) 0.052(2) 0.0079(19) 0.0219(19) 0.001(2)
F7' 0.058(5) 0.077(6) 0.081(6) 0.014(5) 0.029(5) 0.008(5)
F8 0.163(6) 0.074(4) 0.069(4) -0.001(3) 0.040(4) 0.011(4)
F8' 0.094(7) 0.065(6) 0.064(6) -0.014(5) 0.007(5) 0.001(6)
N1 0.0295(16) 0.0228(15) 0.0286(16) 0.0012(12) 0.0098(13) 0.0024(12)
N2 0.0322(17) 0.0275(16) 0.0360(18) 0.0060(13) 0.0106(14) -0.0032(13)
N3 0.0307(17) 0.0246(16) 0.0370(18) 0.0042(13) 0.0104(14) -0.0019(13)
N4 0.0339(17) 0.0369(18) 0.0284(16) -0.0018(13) 0.0140(13) 0.0062(14)
N5 0.0207(14) 0.0195(14) 0.0209(14) -0.0017(11) 0.0031(11) 0.0025(11)
N6 0.0240(14) 0.0228(15) 0.0242(15) -0.0022(12) 0.0054(12) 0.0008(12)
N7 0.0220(14) 0.0226(14) 0.0216(14) -0.0036(11) 0.0058(11) 0.0018(11)
N8 0.0298(15) 0.0228(15) 0.0174(14) 0.0029(11) 0.0058(11) 0.0076(12)
C1 0.066(4) 0.080(4) 0.075(4) 0.014(3) 0.036(3) 0.044(3)
C2 0.075(5) 0.151(8) 0.240(10) -0.024(7) 0.055(6) 0.022(5)
C3 0.112(5) 0.143(7) 0.085(5) 0.032(5) 0.052(4) 0.068(5)
C4 0.048(3) 0.075(4) 0.085(4) 0.047(3) 0.042(3) 0.038(3)
C5 0.036(2) 0.044(2) 0.033(2) 0.0127(18) 0.0112(17) 0.0192(19)
C6 0.0255(18) 0.032(2) 0.0264(18) 0.0026(15) 0.0067(14) 0.0071(15)
C7 0.0205(16) 0.0209(17) 0.0253(17) -0.0017(13) 0.0020(13) 0.0030(13)
C8 0.0244(17) 0.0195(17) 0.0286(18) -0.0008(14) 0.0061(14) 0.0026(13)
C9 0.0283(18) 0.0253(18) 0.0276(18) 0.0008(14) 0.0090(15) 0.0027(14)
C10 0.032(2) 0.038(2) 0.033(2) 0.0118(17) 0.0100(16) 0.0135(17)
C11 0.033(2) 0.036(2) 0.0278(19) 0.0022(16) 0.0094(15) 0.0081(17)
C12 0.038(2) 0.0208(17) 0.0303(19) -0.0062(14) 0.0113(16) 0.0004(15)
C13 0.037(2) 0.0235(18) 0.0274(18) -0.0065(14) 0.0130(16) -0.0006(15)
C14 0.049(2) 0.034(2) 0.031(2) -0.0058(17) 0.0114(18) -0.0124(18)
C15 0.064(3) 0.033(2) 0.030(2) -0.0001(17) 0.0143(19) -0.012(2)
C16 0.048(2) 0.0231(18) 0.0254(18) -0.0054(14) 0.0159(16) 0.0055(16)
C17 0.050(2) 0.035(2) 0.0260(19) -0.0034(16) 0.0139(17) 0.0186(18)
C18 0.040(2) 0.077(3) 0.034(2) -0.010(2) 0.0138(19) 0.016(2)
C19 0.097(4) 0.039(3) 0.050(3) -0.003(2) 0.020(3) 0.039(3)
C20 0.0217(16) 0.0241(17) 0.0215(16) -0.0023(13) 0.0068(13) 0.0042(13)
C21 0.0189(15) 0.0244(17) 0.0202(16) -0.0034(13) 0.0029(12) 0.0014(13)
C22 0.0267(17) 0.0245(17) 0.0183(16) -0.0004(13) 0.0066(13) 0.0066(14)
C23 0.061(3) 0.049(3) 0.0231(19) 0.0087(18) 0.0184(18) 0.027(2)
C24 0.078(3) 0.040(2) 0.035(2) 0.0191(19) 0.029(2) 0.038(2)
C25 0.037(2) 0.0265(19) 0.0255(18) 0.0010(15) 0.0099(15) 0.0132(16)
C26 0.033(2) 0.072(4) 0.070(3) 0.031(3) 0.017(2) -0.001(2)
C27 0.036(2) 0.0307(19) 0.0261(19) 0.0007(15) 0.0118(15) 0.0026(16)
C28 0.124(10) 0.102(9) 0.102(9) 0.026(7) 0.032(8) -0.026(8)
O1 0.141(9) 0.110(8) 0.120(8) 0.002(7) 0.040(7) 0.000(7)
O1WA 0.100(7) 0.076(6) 0.070(5) -0.008(4) 0.019(5) -0.006(5)
O1WB 0.157(9) 0.124(8) 0.114(8) 0.007(7) 0.023(7) -0.032(7)
O1WC 0.080(6) 0.112(8) 0.131(8) 0.002(7) -0.007(6) 0.017(6)

loop_
_atom_type_symbol
_atom_type_description
_atom_type_scat_dispersion_real
_atom_type_scat_dispersion_imag
_atom_type_scat_source
C C 0.0033 0.0016 'International Tables Vol C Tables 4.2.6.8 and 6.1.1.4'
H H 0.0000 0.0000 'International Tables Vol C Tables 4.2.6.8 and 6.1.1.4'
B B 0.0013 0.0007 'International Tables Vol C Tables 4.2.6.8 and 6.1.1.4'
F F 0.0171 0.0103 'International Tables Vol C Tables 4.2.6.8 and 6.1.1.4'
N N 0.0061 0.0033 'International Tables Vol C Tables 4.2.6.8 and 6.1.1.4'
O O 0.0106 0.0060 'International Tables Vol C Tables 4.2.6.8 and 6.1.1.4'

loop_
_geom_angle_atom_site_label_1
_geom_angle_atom_site_label_2
_geom_angle_atom_site_label_3
_geom_angle
_geom_angle_site_symmetry_1
_geom_angle_site_symmetry_3
F3 B1 F1 109.5(4) . .
F3 B1 F4 112.6(4) . .
F1 B1 F4 109.0(4) . .
F3 B1 F2 108.2(4) . .
F1 B1 F2 108.5(3) . .
F4 B1 F2 109.0(4) . .
F8 B2 F8' 45.2(6) . .
F8 B2 F7 114.5(7) . .
F8' B2 F7 146.4(8) . .
F8 B2 F5 113.7(6) . .
F8' B2 F5 112.5(7) . .
F7 B2 F5 100.2(5) . .
F8 B2 F7' 66.9(7) . .
F8' B2 F7' 112.1(8) . .
F7 B2 F7' 57.1(5) . .
F5 B2 F7' 92.3(8) . .
F8 B2 F6 113.3(7) . .
F8' B2 F6 70.9(8) . .
F7 B2 F6 108.6(6) . .
F5 B2 F6 105.4(7) . .
F7' B2 F6 159.6(9) . .
F8 B2 F6' 120.3(7) . .
F8' B2 F6' 109.0(7) . .
F7 B2 F6' 52.6(4) . .
F5 B2 F6' 125.7(6) . .
F7' B2 F6' 103.1(6) . .
F6 B2 F6' 58.2(6) . .
B2 F6 F8' 51.4(5) . .
B2 F8' F6 57.8(6) . .
N2 N1 C11 112.8(3) . .
N2 N1 C9 118.8(3) . .
C11 N1 C9 128.2(3) . .
N1 N2 N3 103.8(3) . .
N2 N3 C12 113.3(3) . .
N2 N3 C26 118.6(3) . .
C12 N3 C26 128.0(4) . .
C16 N4 C13 110.1(3) . .
C16 N4 H4A 124.9 . .
C13 N4 H4A 124.9 . .
N6 N5 C20 112.3(3) . .
N6 N5 C7 119.9(3) . .
C20 N5 C7 127.6(3) . .
N7 N6 N5 104.1(3) . .
N6 N7 C21 112.8(3) . .
N6 N7 C27 118.6(3) . .
C21 N7 C27 128.6(3) . .
C25 N8 C22 109.8(3) . .
C25 N8 H8A 125.1 . .
C22 N8 H8A 125.1 . .
C4 C1 H1A 109.5 . .
C4 C1 H1B 109.5 . .
H1A C1 H1B 109.5 . .
C4 C1 H1C 109.5 . .
H1A C1 H1C 109.5 . .
H1B C1 H1C 109.5 . .
C4 C2 H2B 109.5 . .
C4 C2 H2C 109.5 . .
H2B C2 H2C 109.5 . .
C4 C2 H2D 109.5 . .
H2B C2 H2D 109.5 . .
H2C C2 H2D 109.5 . .
C4 C3 H3A 109.5 . .
C4 C3 H3B 109.5 . .
H3A C3 H3B 109.5 . .
C4 C3 H3C 109.5 . .
H3A C3 H3C 109.5 . .
H3B C3 H3C 109.5 . .
C2 C4 C1 114.5(7) . .
C2 C4 C5 112.2(7) . .
C1 C4 C5 112.6(4) . .
C2 C4 C3 113.0(8) . .
C1 C4 C3 97.7(6) . .
C5 C4 C3 105.7(5) . .
C6 C5 C10 118.5(4) . .
C6 C5 C4 119.7(4) . .
C10 C5 C4 121.7(4) . .
C7 C6 C5 119.6(4) . .
C7 C6 H6B 120.2 . .
C5 C6 H6B 120.2 . .
C8 C7 C6 122.9(3) . .
C8 C7 N5 117.6(3) . .
C6 C7 N5 119.4(3) . .
C7 C8 C9 116.4(3) . .
C7 C8 H8B 121.8 . .
C9 C8 H8B 121.8 . .
C10 C9 C8 122.6(3) . .
C10 C9 N1 120.0(3) . .
C8 C9 N1 117.4(3) . .
C9 C10 C5 120.0(4) . .
C9 C10 H10A 120.0 . .
C5 C10 H10A 120.0 . .
N1 C11 C12 105.8(3) . .
N1 C11 H11A 127.1 . .
C12 C11 H11A 127.1 . .
N3 C12 C11 104.3(3) . .
N3 C12 C13 125.2(4) . .
C11 C12 C13 130.5(4) . .
N4 C13 C14 107.1(3) . .
N4 C13 C12 119.5(3) . .
C14 C13 C12 133.2(4) . .
C13 C14 C15 106.8(4) . .
C13 C14 H14A 126.6 . .
C15 C14 H14A 126.6 . .
C16 C15 C14 108.5(4) . .
C16 C15 H15A 125.7 . .
C14 C15 H15A 125.7 . .
C15 C16 N4 107.5(4) . .
C15 C16 C17 129.9(4) . .
N4 C16 C17 122.5(4) . .
C25 C17 C16 107.7(3) 3_666 .
C25 C17 C18 109.4(4) 3_666 .
C16 C17 C18 112.0(4) . .
C25 C17 C19 109.0(3) 3_666 .
C16 C17 C19 108.9(4) . .
C18 C17 C19 109.8(4) . .
C17 C18 H18A 109.5 . .
C17 C18 H18B 109.5 . .
H18A C18 H18B 109.5 . .
C17 C18 H18C 109.5 . .
H18A C18 H18C 109.5 . .
H18B C18 H18C 109.5 . .
C17 C19 H19A 109.5 . .
C17 C19 H19B 109.5 . .
H19A C19 H19B 109.5 . .
C17 C19 H19C 109.5 . .
H19A C19 H19C 109.5 . .
H19B C19 H19C 109.5 . .
N5 C20 C21 105.8(3) . .
N5 C20 H20A 127.1 . .
C21 C20 H20A 127.1 . .
C20 C21 N7 105.1(3) . .
C20 C21 C22 130.0(3) . .
N7 C21 C22 124.7(3) . .
C23 C22 N8 107.7(3) . .
C23 C22 C21 133.3(3) . .
N8 C22 C21 119.0(3) . .
C22 C23 C24 107.1(3) . .
C22 C23 H23A 126.4 . .
C24 C23 H23A 126.4 . .
C25 C24 C23 107.8(3) . .
C25 C24 H24A 126.1 . .
C23 C24 H24A 126.1 . .
N8 C25 C24 107.5(3) . .
N8 C25 C17 120.6(3) . 3_666
C24 C25 C17 131.8(3) . 3_666
N3 C26 H26A 109.5 . .
N3 C26 H26B 109.5 . .
H26A C26 H26B 109.5 . .
N3 C26 H26C 109.5 . .
H26A C26 H26C 109.5 . .
H26B C26 H26C 109.5 . .
N7 C27 H27A 109.5 . .
N7 C27 H27B 109.5 . .
H27A C27 H27B 109.5 . .
N7 C27 H27C 109.5 . .
H27A C27 H27C 109.5 . .
H27B C27 H27C 109.5 . .
O1 C28 H28A 109.8 . .
O1 C28 H28B 109.3 . .
H28A C28 H28B 109.5 . .
O1 C28 H28C 109.9 . .
H28A C28 H28C 109.1 . .
H28B C28 H28C 109.3 . .
C28 O1 H1D 119.0 . .

loop_
_geom_bond_atom_site_label_1
_geom_bond_atom_site_label_2
_geom_bond_distance
_geom_bond_site_symmetry_2
B1 F3 1.374(6) .
B1 F1 1.381(5) .
B1 F4 1.384(6) .
B1 F2 1.395(5) .
B2 F8 1.304(8) .
B2 F8' 1.314(8) .
B2 F7 1.367(7) .
B2 F5 1.380(9) .
B2 F7' 1.388(8) .
B2 F6 1.423(8) .
B2 F6' 1.436(8) .
F6 F8' 1.589(14) .
N1 N2 1.320(5) .
N1 C11 1.358(5) .
N1 C9 1.441(5) .
N2 N3 1.325(5) .
N3 C12 1.364(5) .
N3 C26 1.464(6) .
N4 C16 1.356(5) .
N4 C13 1.372(5) .
N4 H4A 0.8600 .
N5 N6 1.333(4) .
N5 C20 1.363(4) .
N5 C7 1.430(4) .
N6 N7 1.323(4) .
N7 C21 1.370(4) .
N7 C27 1.459(5) .
N8 C25 1.363(5) .
N8 C22 1.375(4) .
N8 H8A 0.8600 .
C1 C4 1.495(8) .
C1 H1A 0.9600 .
C1 H1B 0.9600 .
C1 H1C 0.9600 .
C2 C4 1.371(14) .
C2 H2B 0.9600 .
C2 H2C 0.9600 .
C2 H2D 0.9600 .
C3 C4 1.651(11) .
C3 H3A 0.9600 .
C3 H3B 0.9600 .
C3 H3C 0.9600 .
C4 C5 1.537(6) .
C5 C6 1.395(6) .
C5 C10 1.400(6) .
C6 C7 1.388(5) .
C6 H6B 0.9300 .
C7 C8 1.382(5) .
C8 C9 1.389(5) .
C8 H8B 0.9300 .
C9 C10 1.379(5) .
C10 H10A 0.9300 .
C11 C12 1.376(6) .
C11 H11A 0.9300 .
C12 C13 1.438(6) .
C13 C14 1.375(6) .
C14 C15 1.410(6) .
C14 H14A 0.9300 .
C15 C16 1.354(6) .
C15 H15A 0.9300 .
C16 C17 1.518(6) .
C17 C25 1.517(5) 3_666
C17 C18 1.520(7) .
C17 C19 1.541(6) .
C18 H18A 0.9600 .
C18 H18B 0.9600 .
C18 H18C 0.9600 .
C19 H19A 0.9600 .
C19 H19B 0.9600 .
C19 H19C 0.9600 .
C20 C21 1.366(5) .
C20 H20A 0.9300 .
C21 C22 1.447(5) .
C22 C23 1.373(6) .
C23 C24 1.416(6) .
C23 H23A 0.9300 .
C24 C25 1.374(6) .
C24 H24A 0.9300 .
C25 C17 1.517(5) 3_666
C26 H26A 0.9600 .
C26 H26B 0.9600 .
C26 H26C 0.9600 .
C27 H27A 0.9600 .
C27 H27B 0.9600 .
C27 H27C 0.9600 .
C28 O1 1.18(2) .
C28 H28A 0.9601 .
C28 H28B 0.9600 .
C28 H28C 0.9606 .
O1 H1D 0.8500 .
O1WB H28C 0.8948 .
